data_7160465
loop_
_publ_author_name
'Ahmad, Shifa'
'Hashim, P. K.'
'Imajo, Masamichi'
'Cheruthu, Nusaiba Madappuram'
'Takahashi, Kiyonori'
'Tanaka, Shinya'
'Nakamura, Takayoshi'
'Tamaoki, Nobuyuki'

_publ_section_title
;
 Photoswitchable agonists for visible-light activation of the Wnt
 signaling pathway.
;
_journal_issue 17
_journal_name_full 'Organic &amp; biomolecular chemistry'
_journal_page_first 4240
_journal_page_last 4245
_journal_paper_doi 10.1039/d4ob01827c
_journal_volume 23
_journal_year 2025
_chemical_formula_moiety 'C18 H15 N5 O3, C4 H8 O2'
_chemical_formula_sum 'C22 H23 N5 O5'
_chemical_formula_weight 437.45
_space_group_crystal_system triclinic
_space_group_IT_number 2
_space_group_name_Hall '-P 1'
_space_group_name_H-M_alt 'P -1'
_atom_sites_solution_hydrogens geom
_atom_sites_solution_primary dual
_audit_creation_date 2023-11-21
_audit_creation_method
;
Olex2 1.5
(compiled 2023.08.24 svn.re1ec1418 for OlexSys, GUI svn.r6817)
;
_audit_update_record
;
2024-10-10 deposited with the CCDC.	2025-03-31 downloaded from the CCDC.
;
_cell_angle_alpha 96.732(2)
_cell_angle_beta 95.788(2)
_cell_angle_gamma 94.114(2)
_cell_formula_units_Z 2
_cell_length_a 7.37273(19)
_cell_length_b 9.0040(3)
_cell_length_c 16.1224(4)
_cell_measurement_reflns_used 7760
_cell_measurement_temperature 222.9(3)
_cell_measurement_theta_max 72.0230
_cell_measurement_theta_min 4.9400
_cell_volume 1053.68(5)
_computing_cell_refinement 'CrysAlisPro 1.171.41.99a (Rigaku OD, 2021)'
_computing_data_collection 'CrysAlisPro 1.171.41.99a (Rigaku OD, 2021)'
_computing_data_reduction 'CrysAlisPro 1.171.41.99a (Rigaku OD, 2021)'
_computing_molecular_graphics 'Olex2 1.5 (Dolomanov et al., 2009)'
_computing_publication_material 'Olex2 1.5 (Dolomanov et al., 2009)'
_computing_structure_refinement 'SHELXL 2019/3 (Sheldrick, 2015)'
_computing_structure_solution 'SHELXT 2018/2 (Sheldrick, 2018)'
_diffrn_ambient_environment N~2~
_diffrn_ambient_temperature 222.9(3)
_diffrn_detector 'Hybrid Pixel Array Detector'
_diffrn_detector_area_resol_mean 5.8140
_diffrn_measured_fraction_theta_full 0.988
_diffrn_measured_fraction_theta_max 0.971
_diffrn_measurement_details
;
List of Runs (angles in degrees, time in seconds):

  # Type    Start    End  Width  t~exp~   \w     \q     \k     \f   Frames
#--------------------------------------------------------------------------
  1  \w    -89.00  89.00   0.50    0.88    --    0.00  28.00 150.00  356
  2  \w    -89.00  89.00   0.50    0.88    --    0.00  46.00 -90.00  356
  3  \w    -84.00  94.00   0.50    3.51    --    5.00  18.00 -30.00  356
  4  \w   -184.00  -5.00   0.50    3.51    --  -94.70  55.00-126.04  358
  5  \w   -184.00  -5.00   0.50    3.51    --  -94.70  55.00-178.12  358
  6  \w   -184.00  -5.00   0.50    3.51    --  -94.70  42.00  19.51  358
  7  \w   -184.00  -5.00   0.50    3.51    --  -94.70   9.00-180.00  358
  8  \w   -184.00  -5.00   0.50    3.51    --  -94.70  55.00 110.09  358
  9  \w   -184.00  -5.00   0.50    3.51    --  -94.70  55.00 -31.17  358
 10  \w   -184.00  -5.00   0.50    3.51    --  -94.70  53.00-107.55  358
 11  \w   -184.00  -5.00   0.50    3.51    --  -94.70  55.00 161.16  358
 12  \w   -184.00  -5.00   0.50    3.51    --  -94.70  55.00  32.29  358
 13  \w   -184.00  -5.00   0.50    3.51    --  -94.70  55.00 -67.24  358
 14  \w    -89.00  89.00   0.50    0.88    --    0.00   9.00-150.00  356
 15  \w    -89.00  89.00   0.50    0.88    --    0.00  46.00   0.00  356
 16  \w   -184.00-101.00   0.50    3.51    --  -94.70  53.00  80.39  166
;
_diffrn_measurement_device 'four-circle diffractometer'
_diffrn_measurement_device_type 'XtaLAB AFC11 (RCD3): quarter-chi single'
_diffrn_measurement_method '\w scans'
_diffrn_orient_matrix_type 'CrysAlisPro convention (1999,Acta A55,543-557)'
_diffrn_orient_matrix_UB_11 -0.0471902000
_diffrn_orient_matrix_UB_12 -0.0673993000
_diffrn_orient_matrix_UB_13 -0.0926584000
_diffrn_orient_matrix_UB_21 0.0660161000
_diffrn_orient_matrix_UB_22 0.1506271000
_diffrn_orient_matrix_UB_23 -0.0280053000
_diffrn_orient_matrix_UB_31 0.1945330000
_diffrn_orient_matrix_UB_32 -0.0516222000
_diffrn_orient_matrix_UB_33 -0.0014045000
_diffrn_radiation_monochromator mirror
_diffrn_radiation_probe x-ray
_diffrn_radiation_type 'Cu K\a'
_diffrn_radiation_wavelength 1.54184
_diffrn_reflns_av_R_equivalents 0.0292
_diffrn_reflns_av_unetI/netI 0.0188
_diffrn_reflns_Laue_measured_fraction_full 0.988
_diffrn_reflns_Laue_measured_fraction_max 0.971
_diffrn_reflns_limit_h_max 8
_diffrn_reflns_limit_h_min -8
_diffrn_reflns_limit_k_max 10
_diffrn_reflns_limit_k_min -11
_diffrn_reflns_limit_l_max 19
_diffrn_reflns_limit_l_min -19
_diffrn_reflns_number 20019
_diffrn_reflns_point_group_measured_fraction_full 0.988
_diffrn_reflns_point_group_measured_fraction_max 0.971
_diffrn_reflns_theta_full 67.684
_diffrn_reflns_theta_max 72.637
_diffrn_reflns_theta_min 2.777
_diffrn_source 'Rotating-anode X-ray tube'
_diffrn_source_type 'Rigaku (Cu) X-ray Source'
_exptl_absorpt_coefficient_mu 0.831
_exptl_absorpt_correction_T_max 1.00000
_exptl_absorpt_correction_T_min 0.94537
_exptl_absorpt_correction_type multi-scan
_exptl_absorpt_process_details
;
CrysAlisPro 1.171.41.99a (Rigaku Oxford Diffraction, 2021)
Empirical absorption correction using spherical harmonics,
implemented in SCALE3 ABSPACK scaling algorithm.
;
_exptl_crystal_colour orange
_exptl_crystal_colour_primary orange
_exptl_crystal_density_diffrn 1.379
_exptl_crystal_description block
_exptl_crystal_F_000 460
_exptl_crystal_size_max 0.1
_exptl_crystal_size_mid 0.1
_exptl_crystal_size_min 0.02
_refine_diff_density_max 0.279
_refine_diff_density_min -0.226
_refine_diff_density_rms 0.037
_refine_ls_extinction_method none
_refine_ls_goodness_of_fit_ref 1.063
_refine_ls_hydrogen_treatment constr
_refine_ls_matrix_type full
_refine_ls_number_parameters 292
_refine_ls_number_reflns 4049
_refine_ls_number_restraints 0
_refine_ls_restrained_S_all 1.063
_refine_ls_R_factor_all 0.0532
_refine_ls_R_factor_gt 0.0424
_refine_ls_shift/su_max 0.000
_refine_ls_shift/su_mean 0.000
_refine_ls_structure_factor_coef Fsqd
_refine_ls_weighting_details 'w=1/[\s^2^(Fo^2^)+(0.0717P)^2^+0.2170P] where P=(Fo^2^+2Fc^2^)/3'
_refine_ls_weighting_scheme calc
_refine_ls_wR_factor_gt 0.1237
_refine_ls_wR_factor_ref 0.1328
_reflns_Friedel_coverage 0.000
_reflns_number_gt 3216
_reflns_number_total 4049
_reflns_threshold_expression 'I > 2\s(I)'
_cod_data_source_file d4ob01827c2.cif
_cod_data_source_block exp_798_auto
_cod_depositor_comments 'Adding full bibliography for 7160464--7160465.cif.'
_cod_database_code 7160465
_shelx_shelxl_version_number 2019/3
_chemical_oxdiff_formula C16H17N5O2
_chemical_oxdiff_usercomment '223 K'
_shelx_space_group_comment
;
The symmetry employed for this shelxl refinement is uniquely defined
by the following loop, which should always be used as a source of
symmetry information in preference to the above space-group names.
They are only intended as comments.
;
_shelx_estimated_absorpt_t_max 0.984
_shelx_estimated_absorpt_t_min 0.922
_olex2_refinement_description
;
1. Fixed Uiso
 At 1.2 times of:
  All C(H) groups, All C(H,H) groups, All N(H,H) groups
 At 1.5 times of:
  All C(H,H,H) groups
2.a Secondary CH2 refined with riding coordinates:
 C5(H5A,H5B), C30(H30A,H30B)
2.b Aromatic/amide H refined with riding coordinates:
 C23(H23), C2(H2), C13(H13), C8(H8), C19(H19), C9(H9), C21(H21), C20(H20)
2.c X=CH2 refined with riding coordinates:
 N26(H26A,H26B)
2.d Idealised Me refined as rotating group:
 C25(H25A,H25B,H25C), C32(H32A,H32B,H32C), C31(H31A,H31B,H31C)
;
_olex2_exptl_crystal_mounting_method Cryoloop
_olex2_submission_special_instructions 'No special instructions were received'
_oxdiff_exptl_absorpt_empirical_details
;
Empirical correction (ABSPACK) includes:
- Absorption correction using spherical harmonics
- Frame scaling
;
_oxdiff_exptl_absorpt_empirical_full_max 1.066
_oxdiff_exptl_absorpt_empirical_full_min 0.930

loop_
_space_group_symop_operation_xyz
'x, y, z'
'-x, -y, -z'

loop_
_atom_site_label
_atom_site_type_symbol
_atom_site_fract_x
_atom_site_fract_y
_atom_site_fract_z
_atom_site_U_iso_or_equiv
_atom_site_adp_type
_atom_site_occupancy
_atom_site_site_symmetry_order
_atom_site_calc_flag
_atom_site_refinement_flags_posn
_atom_site_refinement_flags_adp
_atom_site_refinement_flags_occupancy
_atom_site_disorder_assembly
_atom_site_disorder_group
O4 O 0.72102(17) 0.73960(13) 0.76467(6) 0.0507(3) Uani 1 1 d . . . . .
O6 O 0.82898(18) 0.96965(12) 0.73067(7) 0.0528(3) Uani 1 1 d . . . . .
O24 O 0.73995(18) -0.06132(15) -0.01091(7) 0.0603(4) Uani 1 1 d . . . . .
O27 O 0.74193(18) 1.33280(14) 0.76086(7) 0.0582(3) Uani 1 1 d . . . . .
N15 N 0.62189(17) 0.12900(14) 0.43985(7) 0.0386(3) Uani 1 1 d . . . . .
N17 N 0.63652(17) 0.02888(14) 0.29586(7) 0.0394(3) Uani 1 1 d . . . . .
N11 N 0.71042(18) 0.37373(14) 0.49400(8) 0.0409(3) Uani 1 1 d . . . . .
N10 N 0.75729(18) 0.50162(14) 0.47590(8) 0.0414(3) Uani 1 1 d . . . . .
N26 N 0.5164(2) -0.11394(15) 0.38981(8) 0.0492(4) Uani 1 1 d . . . . .
H26A H 0.495815 -0.188741 0.349776 0.059 Uiso 1 1 calc R U . . .
H26B H 0.487031 -0.124804 0.439802 0.059 Uiso 1 1 calc R U . . .
O29 O 0.9977(2) 1.30199(19) 0.84071(9) 0.0773(4) Uani 1 1 d . . . . .
C12 C 0.7099(2) 0.16276(17) 0.28113(9) 0.0371(3) Uani 1 1 d . . . . .
C3 C 0.7557(2) 0.72558(17) 0.68221(9) 0.0386(3) Uani 1 1 d . . . . .
C18 C 0.7577(2) 0.17312(17) 0.19405(9) 0.0391(3) Uani 1 1 d . . . . .
C14 C 0.6906(2) 0.26055(17) 0.42228(9) 0.0372(3) Uani 1 1 d . . . . .
C1 C 0.7750(2) 0.61869(17) 0.54354(9) 0.0391(3) Uani 1 1 d . . . . .
C16 C 0.5935(2) 0.01787(16) 0.37449(9) 0.0382(3) Uani 1 1 d . . . . .
C7 C 0.8190(2) 0.86417(17) 0.66221(9) 0.0403(3) Uani 1 1 d . . . . .
C23 C 0.7258(2) 0.04654(18) 0.13389(9) 0.0412(4) Uani 1 1 d . . . . .
H23 H 0.675085 -0.044339 0.148478 0.049 Uiso 1 1 calc R U . . .
C2 C 0.7315(2) 0.59947(17) 0.62508(9) 0.0404(3) Uani 1 1 d . . . . .
H2 H 0.688614 0.505807 0.639146 0.048 Uiso 1 1 calc R U . . .
C13 C 0.7382(2) 0.28462(17) 0.34341(9) 0.0398(3) Uani 1 1 d . . . . .
H13 H 0.787283 0.378928 0.332806 0.048 Uiso 1 1 calc R U . . .
C22 C 0.7688(2) 0.0548(2) 0.05261(9) 0.0456(4) Uani 1 1 d . . . . .
C8 C 0.8603(2) 0.88472(18) 0.58297(10) 0.0470(4) Uani 1 1 d . . . . .
H8 H 0.902272 0.979146 0.569616 0.056 Uiso 1 1 calc R U . . .
C19 C 0.8340(2) 0.30633(19) 0.17152(10) 0.0485(4) Uani 1 1 d . . . . .
H19 H 0.856465 0.392132 0.211525 0.058 Uiso 1 1 calc R U . . .
C9 C 0.8363(2) 0.75767(18) 0.52351(9) 0.0451(4) Uani 1 1 d . . . . .
H9 H 0.862522 0.766459 0.468337 0.054 Uiso 1 1 calc R U . . .
C5 C 0.7704(2) 0.89318(19) 0.79763(9) 0.0461(4) Uani 1 1 d . . . . .
H5A H 0.869409 0.900228 0.843627 0.055 Uiso 1 1 calc R U . . .
H5B H 0.665068 0.938626 0.819430 0.055 Uiso 1 1 calc R U . . .
C21 C 0.8459(2) 0.1883(2) 0.03078(10) 0.0512(4) Uani 1 1 d . . . . .
H21 H 0.876419 0.193338 -0.024088 0.061 Uiso 1 1 calc R U . . .
C28 C 0.9179(3) 1.30403(19) 0.77243(11) 0.0521(4) Uani 1 1 d . . . . .
C20 C 0.8770(2) 0.3129(2) 0.08998(11) 0.0532(4) Uani 1 1 d . . . . .
H20 H 0.928019 0.403545 0.075155 0.064 Uiso 1 1 calc R U . . .
C25 C 0.6687(3) -0.2027(2) 0.00758(12) 0.0634(5) Uani 1 1 d . . . . .
H25A H 0.659400 -0.275307 -0.042440 0.095 Uiso 1 1 calc R U . . .
H25B H 0.548344 -0.193761 0.026099 0.095 Uiso 1 1 calc R U . . .
H25C H 0.749553 -0.235881 0.051729 0.095 Uiso 1 1 calc R U . . .
C32 C 0.9975(3) 1.2790(2) 0.69147(12) 0.0623(5) Uani 1 1 d . . . . .
H32A H 0.899882 1.251314 0.646062 0.094 Uiso 1 1 calc R U . . .
H32B H 1.078451 1.198901 0.693385 0.094 Uiso 1 1 calc R U . . .
H32C H 1.066014 1.370395 0.682065 0.094 Uiso 1 1 calc R U . . .
C30 C 0.6543(3) 1.3677(3) 0.83605(14) 0.0819(7) Uani 1 1 d . . . . .
H30A H 0.724129 1.451782 0.872332 0.098 Uiso 1 1 calc R U . . .
H30B H 0.649081 1.280654 0.867260 0.098 Uiso 1 1 calc R U . . .
C31 C 0.4713(3) 1.4068(3) 0.81192(18) 0.0937(8) Uani 1 1 d . . . . .
H31A H 0.477131 1.487736 0.777238 0.141 Uiso 1 1 calc R U . . .
H31B H 0.414267 1.439013 0.861898 0.141 Uiso 1 1 calc R U . . .
H31C H 0.399656 1.320047 0.780434 0.141 Uiso 1 1 calc R U . . .

loop_
_atom_site_aniso_label
_atom_site_aniso_U_11
_atom_site_aniso_U_22
_atom_site_aniso_U_33
_atom_site_aniso_U_23
_atom_site_aniso_U_13
_atom_site_aniso_U_12
O4 0.0709(8) 0.0521(7) 0.0285(5) 0.0020(4) 0.0121(5) -0.0024(5)
O6 0.0767(8) 0.0449(6) 0.0348(6) -0.0040(5) 0.0133(5) -0.0033(6)
O24 0.0737(9) 0.0748(9) 0.0304(6) -0.0035(5) 0.0150(5) -0.0026(7)
O27 0.0674(8) 0.0664(8) 0.0440(7) 0.0094(6) 0.0126(6) 0.0139(6)
N15 0.0474(7) 0.0417(7) 0.0270(6) 0.0030(5) 0.0073(5) 0.0029(5)
N17 0.0473(7) 0.0442(7) 0.0271(6) 0.0028(5) 0.0086(5) 0.0036(5)
N11 0.0478(7) 0.0422(7) 0.0320(6) 0.0005(5) 0.0070(5) 0.0014(6)
N10 0.0479(8) 0.0428(7) 0.0338(6) 0.0019(5) 0.0085(5) 0.0034(6)
N26 0.0770(10) 0.0406(7) 0.0296(6) 0.0030(5) 0.0131(6) -0.0042(6)
O29 0.0751(10) 0.1053(12) 0.0514(8) 0.0109(7) 0.0021(7) 0.0109(8)
C12 0.0384(8) 0.0441(8) 0.0298(7) 0.0054(6) 0.0066(6) 0.0057(6)
C3 0.0419(8) 0.0469(8) 0.0276(7) 0.0045(6) 0.0064(6) 0.0048(6)
C18 0.0391(8) 0.0494(9) 0.0304(7) 0.0064(6) 0.0082(6) 0.0064(6)
C14 0.0391(8) 0.0427(8) 0.0297(7) 0.0023(6) 0.0053(6) 0.0036(6)
C1 0.0425(8) 0.0426(8) 0.0317(7) 0.0008(6) 0.0055(6) 0.0044(6)
C16 0.0451(8) 0.0417(8) 0.0288(7) 0.0039(6) 0.0072(6) 0.0060(6)
C7 0.0454(9) 0.0417(8) 0.0330(7) -0.0002(6) 0.0058(6) 0.0044(6)
C23 0.0416(8) 0.0529(9) 0.0298(7) 0.0050(6) 0.0083(6) 0.0038(7)
C2 0.0469(9) 0.0405(8) 0.0342(7) 0.0061(6) 0.0070(6) 0.0020(6)
C13 0.0450(8) 0.0425(8) 0.0327(7) 0.0048(6) 0.0095(6) 0.0006(6)
C22 0.0437(9) 0.0649(10) 0.0287(7) 0.0033(7) 0.0075(6) 0.0079(7)
C8 0.0624(10) 0.0409(8) 0.0391(8) 0.0057(6) 0.0139(7) 0.0005(7)
C19 0.0575(10) 0.0509(9) 0.0393(8) 0.0084(7) 0.0139(7) 0.0039(7)
C9 0.0582(10) 0.0469(9) 0.0318(7) 0.0053(6) 0.0131(7) 0.0038(7)
C5 0.0527(9) 0.0538(9) 0.0304(7) -0.0015(6) 0.0078(6) 0.0029(7)
C21 0.0513(10) 0.0750(12) 0.0314(8) 0.0153(8) 0.0123(7) 0.0082(8)
C28 0.0625(11) 0.0476(9) 0.0465(10) 0.0075(7) 0.0085(8) 0.0005(8)
C20 0.0592(11) 0.0610(11) 0.0438(9) 0.0174(8) 0.0160(8) 0.0028(8)
C25 0.0727(13) 0.0712(13) 0.0424(10) -0.0074(8) 0.0101(9) -0.0019(10)
C32 0.0741(13) 0.0591(11) 0.0541(11) 0.0035(8) 0.0195(9) -0.0031(9)
C30 0.0830(16) 0.1127(19) 0.0585(12) 0.0170(12) 0.0256(11) 0.0307(14)
C31 0.0790(17) 0.107(2) 0.108(2) 0.0344(16) 0.0354(15) 0.0254(14)

loop_
_atom_type_symbol
_atom_type_description
_atom_type_scat_dispersion_real
_atom_type_scat_dispersion_imag
_atom_type_scat_source
C C 0.0181 0.0091 'International Tables Vol C Tables 4.2.6.8 and 6.1.1.4'
H H 0.0000 0.0000 'International Tables Vol C Tables 4.2.6.8 and 6.1.1.4'
N N 0.0311 0.0180 'International Tables Vol C Tables 4.2.6.8 and 6.1.1.4'
O O 0.0492 0.0322 'International Tables Vol C Tables 4.2.6.8 and 6.1.1.4'

loop_
_geom_angle_atom_site_label_1
_geom_angle_atom_site_label_2
_geom_angle_atom_site_label_3
_geom_angle
_geom_angle_site_symmetry_1
_geom_angle_site_symmetry_3
_geom_angle_publ_flag
C3 O4 C5 106.34(12) . . ?
C7 O6 C5 106.32(12) . . ?
C22 O24 C25 118.22(13) . . ?
C28 O27 C30 116.11(15) . . ?
C14 N15 C16 115.64(12) . . ?
C12 N17 C16 116.88(12) . . ?
N10 N11 C14 112.58(12) . . ?
N11 N10 C1 115.32(13) . . ?
H26A N26 H26B 120.0 . . ?
C16 N26 H26A 120.0 . . ?
C16 N26 H26B 120.0 . . ?
N17 C12 C18 116.31(13) . . ?
N17 C12 C13 121.61(13) . . ?
C13 C12 C18 122.07(13) . . ?
O4 C3 C7 109.43(13) . . ?
C2 C3 O4 127.91(14) . . ?
C2 C3 C7 122.65(14) . . ?
C23 C18 C12 119.49(14) . . ?
C19 C18 C12 121.34(14) . . ?
C19 C18 C23 119.17(14) . . ?
N15 C14 N11 112.26(12) . . ?
N15 C14 C13 123.43(13) . . ?
C13 C14 N11 124.31(14) . . ?
C2 C1 N10 123.90(14) . . ?
C9 C1 N10 114.58(13) . . ?
C9 C1 C2 121.52(14) . . ?
N17 C16 N15 125.62(13) . . ?
N26 C16 N15 116.71(13) . . ?
N26 C16 N17 117.67(13) . . ?
O6 C7 C3 110.16(13) . . ?
O6 C7 C8 127.58(14) . . ?
C8 C7 C3 122.25(14) . . ?
C18 C23 H23 119.9 . . ?
C22 C23 C18 120.10(15) . . ?
C22 C23 H23 119.9 . . ?
C3 C2 C1 115.70(14) . . ?
C3 C2 H2 122.1 . . ?
C1 C2 H2 122.1 . . ?
C12 C13 C14 116.75(14) . . ?
C12 C13 H13 121.6 . . ?
C14 C13 H13 121.6 . . ?
O24 C22 C23 124.60(15) . . ?
O24 C22 C21 115.09(14) . . ?
C23 C22 C21 120.31(15) . . ?
C7 C8 H8 121.9 . . ?
C7 C8 C9 116.16(14) . . ?
C9 C8 H8 121.9 . . ?
C18 C19 H19 119.9 . . ?
C20 C19 C18 120.17(16) . . ?
C20 C19 H19 119.9 . . ?
C1 C9 C8 121.71(14) . . ?
C1 C9 H9 119.1 . . ?
C8 C9 H9 119.1 . . ?
O4 C5 O6 107.72(11) . . ?
O4 C5 H5A 110.2 . . ?
O4 C5 H5B 110.2 . . ?
O6 C5 H5A 110.2 . . ?
O6 C5 H5B 110.2 . . ?
H5A C5 H5B 108.5 . . ?
C22 C21 H21 120.2 . . ?
C20 C21 C22 119.58(15) . . ?
C20 C21 H21 120.2 . . ?
O27 C28 C32 111.62(16) . . ?
O29 C28 O27 122.60(17) . . ?
O29 C28 C32 125.77(19) . . ?
C19 C20 H20 119.7 . . ?
C21 C20 C19 120.67(16) . . ?
C21 C20 H20 119.7 . . ?
O24 C25 H25A 109.5 . . ?
O24 C25 H25B 109.5 . . ?
O24 C25 H25C 109.5 . . ?
H25A C25 H25B 109.5 . . ?
H25A C25 H25C 109.5 . . ?
H25B C25 H25C 109.5 . . ?
C28 C32 H32A 109.5 . . ?
C28 C32 H32B 109.5 . . ?
C28 C32 H32C 109.5 . . ?
H32A C32 H32B 109.5 . . ?
H32A C32 H32C 109.5 . . ?
H32B C32 H32C 109.5 . . ?
O27 C30 H30A 110.0 . . ?
O27 C30 H30B 110.0 . . ?
O27 C30 C31 108.5(2) . . ?
H30A C30 H30B 108.4 . . ?
C31 C30 H30A 110.0 . . ?
C31 C30 H30B 110.0 . . ?
C30 C31 H31A 109.5 . . ?
C30 C31 H31B 109.5 . . ?
C30 C31 H31C 109.5 . . ?
H31A C31 H31B 109.5 . . ?
H31A C31 H31C 109.5 . . ?
H31B C31 H31C 109.5 . . ?

loop_
_geom_bond_atom_site_label_1
_geom_bond_atom_site_label_2
_geom_bond_distance
_geom_bond_site_symmetry_2
_geom_bond_publ_flag
O4 C3 1.3722(17) . ?
O4 C5 1.429(2) . ?
O6 C7 1.3614(18) . ?
O6 C5 1.4325(19) . ?
O24 C22 1.3637(19) . ?
O24 C25 1.418(2) . ?
O27 C28 1.340(2) . ?
O27 C30 1.443(2) . ?
N15 C14 1.3271(19) . ?
N15 C16 1.3542(18) . ?
N17 C12 1.3422(19) . ?
N17 C16 1.3503(18) . ?
N11 N10 1.2540(18) . ?
N11 C14 1.4372(18) . ?
N10 C1 1.4140(18) . ?
N26 H26A 0.8700 . ?
N26 H26B 0.8700 . ?
N26 C16 1.3389(19) . ?
O29 C28 1.197(2) . ?
C12 C18 1.4934(19) . ?
C12 C13 1.386(2) . ?
C3 C7 1.386(2) . ?
C3 C2 1.365(2) . ?
C18 C23 1.397(2) . ?
C18 C19 1.390(2) . ?
C14 C13 1.390(2) . ?
C1 C2 1.411(2) . ?
C1 C9 1.385(2) . ?
C7 C8 1.373(2) . ?
C23 H23 0.9400 . ?
C23 C22 1.388(2) . ?
C2 H2 0.9400 . ?
C13 H13 0.9400 . ?
C22 C21 1.391(2) . ?
C8 H8 0.9400 . ?
C8 C9 1.392(2) . ?
C19 H19 0.9400 . ?
C19 C20 1.390(2) . ?
C9 H9 0.9400 . ?
C5 H5A 0.9800 . ?
C5 H5B 0.9800 . ?
C21 H21 0.9400 . ?
C21 C20 1.375(2) . ?
C28 C32 1.484(2) . ?
C20 H20 0.9400 . ?
C25 H25A 0.9700 . ?
C25 H25B 0.9700 . ?
C25 H25C 0.9700 . ?
C32 H32A 0.9700 . ?
C32 H32B 0.9700 . ?
C32 H32C 0.9700 . ?
C30 H30A 0.9800 . ?
C30 H30B 0.9800 . ?
C30 C31 1.446(3) . ?
C31 H31A 0.9700 . ?
C31 H31B 0.9700 . ?
C31 H31C 0.9700 . ?

loop_
_geom_torsion_atom_site_label_1
_geom_torsion_atom_site_label_2
_geom_torsion_atom_site_label_3
_geom_torsion_atom_site_label_4
_geom_torsion
_geom_torsion_site_symmetry_1
_geom_torsion_site_symmetry_2
_geom_torsion_site_symmetry_3
_geom_torsion_site_symmetry_4
_geom_torsion_publ_flag
O4 C3 C7 O6 0.76(18) . . . . ?
O4 C3 C7 C8 -178.22(15) . . . . ?
O4 C3 C2 C1 178.59(14) . . . . ?
O6 C7 C8 C9 -179.30(15) . . . . ?
O24 C22 C21 C20 178.71(15) . . . . ?
N15 C14 C13 C12 0.4(2) . . . . ?
N17 C12 C18 C23 -0.4(2) . . . . ?
N17 C12 C18 C19 179.82(14) . . . . ?
N17 C12 C13 C14 1.3(2) . . . . ?
N11 N10 C1 C2 -4.4(2) . . . . ?
N11 N10 C1 C9 176.67(13) . . . . ?
N11 C14 C13 C12 -179.98(13) . . . . ?
N10 N11 C14 N15 -173.12(12) . . . . ?
N10 N11 C14 C13 7.2(2) . . . . ?
N10 C1 C2 C3 -179.46(14) . . . . ?
N10 C1 C9 C8 179.72(15) . . . . ?
C12 N17 C16 N15 -1.6(2) . . . . ?
C12 N17 C16 N26 178.56(13) . . . . ?
C12 C18 C23 C22 179.72(14) . . . . ?
C12 C18 C19 C20 -179.94(15) . . . . ?
C3 O4 C5 O6 2.03(17) . . . . ?
C3 C7 C8 C9 -0.5(3) . . . . ?
C18 C12 C13 C14 -179.14(13) . . . . ?
C18 C23 C22 O24 -178.74(14) . . . . ?
C18 C23 C22 C21 0.8(2) . . . . ?
C18 C19 C20 C21 -0.3(3) . . . . ?
C14 N15 C16 N17 3.2(2) . . . . ?
C14 N15 C16 N26 -177.02(13) . . . . ?
C14 N11 N10 C1 178.56(12) . . . . ?
C16 N15 C14 N11 177.88(12) . . . . ?
C16 N15 C14 C13 -2.4(2) . . . . ?
C16 N17 C12 C18 179.70(13) . . . . ?
C16 N17 C12 C13 -0.7(2) . . . . ?
C7 O6 C5 O4 -1.58(17) . . . . ?
C7 C3 C2 C1 -0.1(2) . . . . ?
C7 C8 C9 C1 -0.2(3) . . . . ?
C23 C18 C19 C20 0.2(2) . . . . ?
C23 C22 C21 C20 -0.8(3) . . . . ?
C2 C3 C7 O6 179.65(14) . . . . ?
C2 C3 C7 C8 0.7(3) . . . . ?
C2 C1 C9 C8 0.8(3) . . . . ?
C13 C12 C18 C23 -179.93(14) . . . . ?
C13 C12 C18 C19 0.2(2) . . . . ?
C22 C21 C20 C19 0.6(3) . . . . ?
C19 C18 C23 C22 -0.5(2) . . . . ?
C9 C1 C2 C3 -0.6(2) . . . . ?
C5 O4 C3 C7 -1.72(17) . . . . ?
C5 O4 C3 C2 179.47(16) . . . . ?
C5 O6 C7 C3 0.54(18) . . . . ?
C5 O6 C7 C8 179.45(16) . . . . ?
C28 O27 C30 C31 175.54(19) . . . . ?
C25 O24 C22 C23 -3.0(3) . . . . ?
C25 O24 C22 C21 177.47(15) . . . . ?
C30 O27 C28 O29 2.4(3) . . . . ?
C30 O27 C28 C32 -176.47(18) . . . . ?
